data_7004329
loop_
_publ_author_name
'Lee, Jen-Jeh'
'Yang, Feng-Zhao'
'Lin, Ya-Fan'
'Chang, Ya-Chun'
'Yu, Kuo-Hsuan'
'Chang, Mu-Chieh'
'Lee, Gene-Hsiang'
'Liu, Yi-Hung'
'Wang, Yu'
'Liu, Shiuh-Tzung'
'Chen, Jwu-Ting'

_publ_section_title
;
 Unsymmetrical bidentate ligands of \a-aminoaldimines leading to
 sterically controlled selectivity of geometrical isomerism in square
 planar coordination
;
_journal_issue 43
_journal_name_full 'Dalton Transactions'
_journal_page_first 5945
_journal_page_last 5956
_journal_paper_doi 10.1039/b805674a
_journal_year 2008
_chemical_formula_sum 'C14 H22 Cl2 N2 Pt'
_chemical_formula_weight 484.33
_chemical_name_systematic
;
?
;
_space_group_IT_number 14
_symmetry_cell_setting monoclinic
_symmetry_space_group_name_Hall '-P 2ybc'
_symmetry_space_group_name_H-M 'P 1 21/c 1'
_atom_sites_solution_hydrogens geom
_atom_sites_solution_primary direct
_atom_sites_solution_secondary difmap
_audit_creation_method SHELXL-97
_cell_angle_alpha 90.00
_cell_angle_beta 91.7140(10)
_cell_angle_gamma 90.00
_cell_formula_units_Z 4
_cell_length_a 14.2861(2)
_cell_length_b 8.09140(10)
_cell_length_c 14.6526(2)
_cell_measurement_reflns_used 7798
_cell_measurement_temperature 200(2)
_cell_volume 1693.00(4)
_computing_cell_refinement 'Siemens SAINT'
_computing_data_collection 'Siemens SMART'
_computing_data_reduction 'Siemens SAINT'
_computing_molecular_graphics 'Siemens SHELXTL'
_computing_publication_material 'Siemens SHELXTL'
_computing_structure_refinement 'SHELXL-97 (Sheldrick, 1997)'
_computing_structure_solution 'SHELXS-97 (Sheldrick, 1990)'
_diffrn_ambient_temperature 200(2)
_diffrn_measured_fraction_theta_full 1.000
_diffrn_measured_fraction_theta_max 1.000
_diffrn_measurement_method '\w scans'
_diffrn_radiation_monochromator graphite
_diffrn_radiation_source 'fine-focus sealed tube'
_diffrn_radiation_type MoK\a
_diffrn_radiation_wavelength 0.71073
_diffrn_reflns_av_R_equivalents 0.0270
_diffrn_reflns_av_sigmaI/netI 0.0159
_diffrn_reflns_limit_h_max 16
_diffrn_reflns_limit_h_min -16
_diffrn_reflns_limit_k_max 9
_diffrn_reflns_limit_k_min -9
_diffrn_reflns_limit_l_max 17
_diffrn_reflns_limit_l_min -17
_diffrn_reflns_number 17802
_diffrn_reflns_theta_full 25.00
_diffrn_reflns_theta_max 25.00
_diffrn_reflns_theta_min 1.43
_exptl_absorpt_coefficient_mu 8.593
_exptl_absorpt_correction_T_max 0.180
_exptl_absorpt_correction_T_min 0.285
_exptl_absorpt_correction_type 'used SADABS'
_exptl_crystal_colour yellow
_exptl_crystal_density_diffrn 1.900
_exptl_crystal_density_meas ?
_exptl_crystal_density_method 'not measured'
_exptl_crystal_F_000 928
_exptl_crystal_size_max 0.30
_exptl_crystal_size_mid 0.25
_exptl_crystal_size_min 0.10
_refine_diff_density_max 0.550
_refine_diff_density_min -0.527
_refine_diff_density_rms 0.086
_refine_ls_extinction_coef 0.00089(8)
_refine_ls_extinction_expression Fc^*^=kFc[1+0.001xFc^2^\l^3^/sin(2\q)]^-1/4^
_refine_ls_extinction_method SHELXL
_refine_ls_goodness_of_fit_ref 1.160
_refine_ls_hydrogen_treatment mixed
_refine_ls_matrix_type full
_refine_ls_number_parameters 183
_refine_ls_number_reflns 2986
_refine_ls_number_restraints 0
_refine_ls_restrained_S_all 1.160
_refine_ls_R_factor_all 0.0196
_refine_ls_R_factor_gt 0.0169
_refine_ls_shift/su_max 0.002
_refine_ls_shift/su_mean 0.000
_refine_ls_structure_factor_coef Fsqd
_refine_ls_weighting_details 'calc w=1/[\s^2^(Fo^2^)+(0.0153P)^2^+3.4099P] where P=(Fo^2^+2Fc^2^)/3'
_refine_ls_weighting_scheme calc
_refine_ls_wR_factor_gt 0.0388
_refine_ls_wR_factor_ref 0.0448
_reflns_number_gt 2773
_reflns_number_total 2986
_reflns_threshold_expression >2sigma(I)
_cod_data_source_file b805674a.txt
_cod_data_source_block ic7258
_cod_depositor_comments
;
The following automatic conversions were performed:
'_symmetry_cell_setting' value 'Monoclinic' changed to 'monoclinic'
according to '/home/saulius/struct/CIF-dictionaries/cif_core.dic'
dictionary named 'cif_core.dic' version 2.4.1 from 2010-06-29.

Automatic conversion script
Id: cif_fix_enum 1527 2010-12-29 10:47:43Z saulius 

The following automatic conversions were performed:

'_exptl_crystal_density_meas' value 'not_measured' was changed to '?'
- the value is perceived as not measured.

Automatic conversion script
Id: cif_fix_values 3008 2015-01-20 13:52:24Z robertas 
;
_cod_original_sg_symbol_H-M P2(1)/c
_cod_database_code 7004329

loop_
_symmetry_equiv_pos_as_xyz
'x, y, z'
'-x, y+1/2, -z+1/2'
'-x, -y, -z'
'x, -y-1/2, z-1/2'

loop_
_atom_site_label
_atom_site_type_symbol
_atom_site_fract_x
_atom_site_fract_y
_atom_site_fract_z
_atom_site_U_iso_or_equiv
_atom_site_adp_type
_atom_site_occupancy
_atom_site_symmetry_multiplicity
_atom_site_calc_flag
_atom_site_refinement_flags
_atom_site_disorder_assembly
_atom_site_disorder_group
Pt1 Pt 0.778621(9) 0.152527(18) 0.480940(9) 0.02696(7) Uani 1 1 d . . .
Cl1 Cl 0.74200(8) 0.40413(13) 0.54408(7) 0.0419(2) Uani 1 1 d . . .
Cl2 Cl 0.85320(7) 0.08458(16) 0.61795(7) 0.0459(3) Uani 1 1 d . . .
N1 N 0.7184(2) 0.2050(4) 0.3582(2) 0.0273(7) Uani 1 1 d . . .
N2 N 0.8056(2) -0.0714(4) 0.4115(2) 0.0348(7) Uani 1 1 d . B .
C1 C 0.7468(3) 0.1138(5) 0.2931(3) 0.0340(9) Uani 1 1 d . . .
H1A H 0.7222 0.1294 0.2328 0.041 Uiso 1 1 calc R . .
C2 C 0.8190(3) -0.0179(6) 0.3121(3) 0.0391(10) Uani 1 1 d . . .
C3 C 0.9141(3) 0.0652(7) 0.3015(3) 0.0587(15) Uani 1 1 d . . .
H3A H 0.9220 0.1530 0.3472 0.088 Uiso 1 1 calc R . .
H3B H 0.9174 0.1129 0.2402 0.088 Uiso 1 1 calc R . .
H3C H 0.9640 -0.0169 0.3103 0.088 Uiso 1 1 calc R . .
C4 C 0.8048(5) -0.1576(7) 0.2405(4) 0.0733(19) Uani 1 1 d . . .
H4A H 0.8146 -0.1133 0.1793 0.110 Uiso 1 1 calc R . .
H4B H 0.7410 -0.2012 0.2437 0.110 Uiso 1 1 calc R . .
H4C H 0.8499 -0.2465 0.2533 0.110 Uiso 1 1 calc R . .
C5 C 0.8899(4) -0.1609(6) 0.4541(3) 0.0539(13) Uani 1 1 d . . .
H5A H 0.8771 -0.1808 0.5192 0.065 Uiso 1 1 calc R . .
H5B H 0.9442 -0.0851 0.4522 0.065 Uiso 1 1 calc R . .
C6 C 0.9190(4) -0.3257(7) 0.4121(4) 0.0692(17) Uani 1 1 d . . .
H6A H 0.9738 -0.3694 0.4459 0.104 Uiso 1 1 calc R . .
H6B H 0.9347 -0.3086 0.3481 0.104 Uiso 1 1 calc R . .
H6C H 0.8672 -0.4047 0.4153 0.104 Uiso 1 1 calc R . .
C7 C 0.7184(4) -0.1788(7) 0.4170(5) 0.0704(18) Uani 1 1 d . . .
H7A H 0.6732 -0.1402 0.3691 0.084 Uiso 1 1 calc R A 1
H7B H 0.7364 -0.2930 0.4008 0.084 Uiso 1 1 calc R A 1
C8 C 0.6701(6) -0.1865(8) 0.5006(5) 0.052(2) Uani 0.695(14) 1 d P B 1
H8A H 0.6160 -0.2601 0.4933 0.078 Uiso 0.695(14) 1 calc PR B 1
H8B H 0.6488 -0.0756 0.5171 0.078 Uiso 0.695(14) 1 calc PR B 1
H8C H 0.7124 -0.2290 0.5490 0.078 Uiso 0.695(14) 1 calc PR B 1
C8' C 0.6322(13) -0.145(2) 0.4258(15) 0.063(7) Uani 0.305(14) 1 d P B 2
H8'A H 0.5960 -0.2479 0.4269 0.094 Uiso 0.305(14) 1 calc PR B 2
H8'B H 0.6101 -0.0767 0.3744 0.094 Uiso 0.305(14) 1 calc PR B 2
H8'C H 0.6241 -0.0848 0.4831 0.094 Uiso 0.305(14) 1 calc PR B 2
C21 C 0.6477(3) 0.3294(5) 0.3389(3) 0.0296(8) Uani 1 1 d . . .
C22 C 0.6543(3) 0.4314(5) 0.2635(3) 0.0378(9) Uani 1 1 d . . .
H22A H 0.7067 0.4236 0.2254 0.045 Uiso 1 1 calc R . .
C23 C 0.5837(3) 0.5456(6) 0.2439(3) 0.0500(11) Uani 1 1 d . . .
H23A H 0.5876 0.6148 0.1918 0.060 Uiso 1 1 calc R . .
C24 C 0.5077(3) 0.5589(6) 0.3000(3) 0.0500(12) Uani 1 1 d . . .
H24A H 0.4600 0.6379 0.2870 0.060 Uiso 1 1 calc R . .
C25 C 0.5018(3) 0.4569(6) 0.3746(3) 0.0437(10) Uani 1 1 d . . .
H25A H 0.4493 0.4655 0.4126 0.052 Uiso 1 1 calc R . .
C26 C 0.5712(3) 0.3413(5) 0.3956(3) 0.0348(9) Uani 1 1 d . . .
H26A H 0.5666 0.2718 0.4475 0.042 Uiso 1 1 calc R . .

loop_
_atom_site_aniso_label
_atom_site_aniso_U_11
_atom_site_aniso_U_22
_atom_site_aniso_U_33
_atom_site_aniso_U_23
_atom_site_aniso_U_13
_atom_site_aniso_U_12
Pt1 0.02707(9) 0.03271(10) 0.02123(9) 0.00059(6) 0.00293(5) 0.00200(6)
Cl1 0.0569(6) 0.0370(5) 0.0315(5) -0.0089(4) -0.0015(4) 0.0039(5)
Cl2 0.0412(6) 0.0705(7) 0.0260(5) 0.0043(5) -0.0008(4) 0.0145(5)
N1 0.0271(16) 0.0288(16) 0.0261(16) -0.0033(13) 0.0028(13) -0.0004(13)
N2 0.0408(19) 0.0338(18) 0.0301(17) 0.0005(14) 0.0085(14) 0.0068(15)
C1 0.033(2) 0.043(2) 0.026(2) -0.0002(17) -0.0016(16) 0.0074(17)
C2 0.046(2) 0.046(2) 0.026(2) 0.0003(18) 0.0064(17) 0.019(2)
C3 0.044(3) 0.080(4) 0.054(3) 0.032(3) 0.026(2) 0.027(3)
C4 0.110(5) 0.065(4) 0.044(3) -0.019(3) -0.011(3) 0.046(3)
C5 0.070(3) 0.053(3) 0.038(3) 0.013(2) 0.008(2) 0.028(3)
C6 0.087(4) 0.057(3) 0.065(4) 0.016(3) 0.025(3) 0.038(3)
C7 0.071(4) 0.044(3) 0.098(5) -0.030(3) 0.034(3) -0.017(3)
C8 0.073(5) 0.036(4) 0.049(5) 0.006(3) 0.019(4) -0.010(3)
C8' 0.066(13) 0.044(10) 0.079(16) -0.008(9) 0.027(11) -0.016(8)
C21 0.0277(19) 0.031(2) 0.030(2) -0.0043(16) -0.0027(15) 0.0023(15)
C22 0.037(2) 0.042(2) 0.034(2) 0.0038(19) 0.0030(17) 0.0028(19)
C23 0.056(3) 0.050(3) 0.044(3) 0.013(2) -0.001(2) 0.011(2)
C24 0.045(3) 0.050(3) 0.054(3) 0.001(2) -0.009(2) 0.020(2)
C25 0.029(2) 0.052(3) 0.050(3) -0.011(2) 0.0028(19) 0.0091(19)
C26 0.033(2) 0.041(2) 0.030(2) -0.0028(17) 0.0021(16) 0.0017(18)

loop_
_atom_type_symbol
_atom_type_description
_atom_type_scat_dispersion_real
_atom_type_scat_dispersion_imag
_atom_type_scat_source
C C 0.0033 0.0016 'International Tables Vol C Tables 4.2.6.8 and 6.1.1.4'
H H 0.0000 0.0000 'International Tables Vol C Tables 4.2.6.8 and 6.1.1.4'
N N 0.0061 0.0033 'International Tables Vol C Tables 4.2.6.8 and 6.1.1.4'
Cl Cl 0.1484 0.1585 'International Tables Vol C Tables 4.2.6.8 and 6.1.1.4'
Pt Pt -1.7033 8.3905 'International Tables Vol C Tables 4.2.6.8 and 6.1.1.4'

loop_
_geom_angle_atom_site_label_1
_geom_angle_atom_site_label_2
_geom_angle_atom_site_label_3
_geom_angle
_geom_angle_site_symmetry_1
_geom_angle_site_symmetry_3
_geom_angle_publ_flag
N1 Pt1 N2 80.26(12) . . ?
N1 Pt1 Cl1 94.38(9) . . ?
N2 Pt1 Cl1 174.63(9) . . ?
N1 Pt1 Cl2 177.12(9) . . ?
N2 Pt1 Cl2 97.33(9) . . ?
Cl1 Pt1 Cl2 88.04(4) . . ?
C1 N1 C21 119.3(3) . . ?
C1 N1 Pt1 114.0(3) . . ?
C21 N1 Pt1 126.7(2) . . ?
C5 N2 C7 110.2(4) . . ?
C5 N2 C2 113.8(3) . . ?
C7 N2 C2 109.6(4) . . ?
C5 N2 Pt1 111.3(3) . . ?
C7 N2 Pt1 107.5(3) . . ?
C2 N2 Pt1 104.1(2) . . ?
N1 C1 C2 120.1(3) . . ?
C1 C2 C3 106.1(4) . . ?
C1 C2 N2 105.7(3) . . ?
C3 C2 N2 110.9(3) . . ?
C1 C2 C4 108.4(4) . . ?
C3 C2 C4 110.5(4) . . ?
N2 C2 C4 114.7(4) . . ?
N2 C5 C6 118.1(4) . . ?
C8' C7 C8 55.0(10) . . ?
C8' C7 N2 132.8(9) . . ?
C8 C7 N2 119.2(5) . . ?
C22 C21 C26 120.4(4) . . ?
C22 C21 N1 120.5(3) . . ?
C26 C21 N1 119.1(3) . . ?
C21 C22 C23 119.7(4) . . ?
C24 C23 C22 120.3(4) . . ?
C25 C24 C23 119.5(4) . . ?
C24 C25 C26 121.3(4) . . ?
C25 C26 C21 118.7(4) . . ?

loop_
_geom_bond_atom_site_label_1
_geom_bond_atom_site_label_2
_geom_bond_distance
_geom_bond_site_symmetry_2
_geom_bond_publ_flag
Pt1 N1 2.016(3) . ?
Pt1 N2 2.119(3) . ?
Pt1 Cl1 2.3029(10) . ?
Pt1 Cl2 2.3107(10) . ?
N1 C1 1.281(5) . ?
N1 C21 1.447(5) . ?
N2 C5 1.522(6) . ?
N2 C7 1.524(6) . ?
N2 C2 1.537(5) . ?
C1 C2 1.504(5) . ?
C2 C3 1.528(7) . ?
C2 C4 1.552(6) . ?
C5 C6 1.532(7) . ?
C7 C8' 1.271(19) . ?
C7 C8 1.425(9) . ?
C21 C22 1.384(6) . ?
C21 C26 1.396(6) . ?
C22 C23 1.391(6) . ?
C23 C24 1.386(7) . ?
C24 C25 1.374(7) . ?
C25 C26 1.390(6) . ?
